data_2017971
loop_
_publ_author_name
'Chu, Qingxin'
'Wang, Xiaofeng'
'Li, Qiliang'
'Liu, Xiaoyang'

_publ_section_title
;
 The tunnel manganese oxide Na~4.32~Mn~9~O~18~: a new Na^+^ site
 discovered by single-crystal X-ray diffraction
;
_journal_coeditor_code BI3006
_journal_issue 2
_journal_name_full 'Acta Crystallographica Section C'
_journal_page_first i10
_journal_page_last i12
_journal_paper_doi 10.1107/S0108270110052856
_journal_volume 67
_journal_year 2011
_chemical_formula_iupac 'Na4.32 Mn9 O18'
_chemical_formula_moiety 'Mn9 Na4.32 O18'
_chemical_formula_sum 'Mn9 Na4.32 O18'
_chemical_formula_weight 881.78
_chemical_name_systematic
;
Tetrasodium nonamanganese octadecaoxide
;
_space_group_IT_number 55
_symmetry_cell_setting orthorhombic
_symmetry_space_group_name_Hall '-P 2 2ab'
_symmetry_space_group_name_H-M 'P b a m'
_atom_sites_solution_primary direct
_atom_sites_solution_secondary difmap
_audit_creation_method SHELXL97
_cell_angle_alpha 90.00
_cell_angle_beta 90.00
_cell_angle_gamma 90.00
_cell_formula_units_Z 2
_cell_length_a 9.084(4)
_cell_length_b 26.311(10)
_cell_length_c 2.8223(11)
_cell_measurement_reflns_used 108
_cell_measurement_temperature 296(2)
_cell_measurement_theta_max 25
_cell_measurement_theta_min 3
_cell_volume 674.6(5)
_computing_cell_refinement 'SAINT (Bruker 2009)'
_computing_data_collection 'APEX2 (Bruker, 2009)'
_computing_data_reduction 'SAINT (Bruker 2009)'
_computing_molecular_graphics
;
SHELXL97 (Sheldrick, 2008) and Materials Studio (Accelrys 2005)
;
_computing_publication_material
;
SHELXL97 (Sheldrick, 2008) and publCIF (Westrip, 2010)
;
_computing_structure_refinement 'SHELXL97 (Sheldrick, 2008)'
_computing_structure_solution 'SHELXS97 (Sheldrick, 2008)'
_diffrn_ambient_temperature 296(2)
_diffrn_measured_fraction_theta_full 0.967
_diffrn_measured_fraction_theta_max 0.967
_diffrn_measurement_device_type 'Bruker SMART APEXII CCD'
_diffrn_measurement_method '\f and \w'
_diffrn_radiation_monochromator graphite
_diffrn_radiation_source 'fine-focus sealed tube'
_diffrn_radiation_type MoK\a
_diffrn_radiation_wavelength 0.71073
_diffrn_reflns_av_R_equivalents 0.0345
_diffrn_reflns_av_sigmaI/netI 0.0349
_diffrn_reflns_limit_h_max 11
_diffrn_reflns_limit_h_min -12
_diffrn_reflns_limit_k_max 28
_diffrn_reflns_limit_k_min -36
_diffrn_reflns_limit_l_max 3
_diffrn_reflns_limit_l_min -3
_diffrn_reflns_number 4301
_diffrn_reflns_theta_full 29.79
_diffrn_reflns_theta_max 29.79
_diffrn_reflns_theta_min 1.55
_diffrn_standards_number 0
_exptl_absorpt_coefficient_mu 8.381
_exptl_absorpt_correction_T_max 0.7459
_exptl_absorpt_correction_T_min 0.6562
_exptl_absorpt_correction_type multi-scan
_exptl_absorpt_process_details '(SADABS; Bruker, 2009)'
_exptl_crystal_colour black
_exptl_crystal_density_diffrn 4.341
_exptl_crystal_density_method 'not measured'
_exptl_crystal_description needle
_exptl_crystal_F_000 833
_exptl_crystal_size_max 0.3
_exptl_crystal_size_mid 0.01
_exptl_crystal_size_min 0.005
_refine_diff_density_max 0.943
_refine_diff_density_min -0.718
_refine_ls_extinction_method none
_refine_ls_goodness_of_fit_ref 1.093
_refine_ls_matrix_type full
_refine_ls_number_parameters 111
_refine_ls_number_reflns 1099
_refine_ls_number_restraints 0
_refine_ls_restrained_S_all 1.093
_refine_ls_R_factor_all 0.0441
_refine_ls_R_factor_gt 0.0315
_refine_ls_shift/su_max 0.000
_refine_ls_shift/su_mean 0.000
_refine_ls_structure_factor_coef Fsqd
_refine_ls_weighting_details 'calc w = 1/[\s^2^(Fo^2^)+(0.0221P)^2^+2.1043P] where P=(Fo^2^+2Fc^2^)/3'
_refine_ls_weighting_scheme calc
_refine_ls_wR_factor_gt 0.0632
_refine_ls_wR_factor_ref 0.0677
_reflns_number_gt 912
_reflns_number_total 1099
_reflns_threshold_expression I>2\s(I)
_cod_data_source_file bi3006.cif
_cod_data_source_block I
_cod_database_code 2017971
_cod_database_fobs_code 2017971

loop_
_symmetry_equiv_pos_as_xyz
'x, y, z'
'-x, -y, z'
'-x+1/2, y+1/2, -z'
'x+1/2, -y+1/2, -z'
'-x, -y, -z'
'x, y, -z'
'x-1/2, -y-1/2, z'
'-x-1/2, y-1/2, z'

loop_
_atom_site_type_symbol
_atom_site_label
_atom_site_fract_x
_atom_site_fract_y
_atom_site_fract_z
_atom_site_U_iso_or_equiv
_atom_site_adp_type
_atom_site_calc_flag
_atom_site_refinement_flags
_atom_site_occupancy
_atom_site_disorder_assembly
_atom_site_disorder_group
Na Na1 0.2187(3) 0.20229(9) 0.0000 0.0262(9) Uani d SP 0.922(9) . .
Na Na2 0.7053(5) 0.08465(18) 0.5000 0.0230(17) Uani d SP 0.474(9) . .
Na Na3 0.1233(5) 0.00419(16) 0.0000 0.0298(17) Uani d SP 0.532(9) . .
Na Na4 0.7440(11) 0.0623(4) 0.0000 0.027(4) Uani d SP 0.233(9) . .
Mn Mn1 0.86356(8) 0.19353(3) 0.5000 0.00746(17) Uani d S 1 . .
Mn Mn2 0.5000 0.0000 0.0000 0.0102(2) Uani d S 1 . .
Mn Mn3 0.54351(8) 0.19491(3) 0.0000 0.00920(18) Uani d S 1 . .
Mn Mn4 0.36271(8) 0.08892(3) 0.5000 0.00872(17) Uani d S 1 . .
Mn Mn5 0.01709(8) 0.10997(3) 0.0000 0.00859(17) Uani d S 1 . .
O O1 0.9700(4) 0.06632(12) 0.5000 0.0122(7) Uani d S 1 . .
O O2 0.9184(4) 0.23592(12) 0.0000 0.0078(7) Uani d S 1 . .
O O3 0.0484(4) 0.15959(12) 0.5000 0.0097(7) Uani d S 1 . .
O O4 0.4998(4) 0.07295(13) 0.0000 0.0104(7) Uani d S 1 . .
O O5 0.2264(4) 0.09600(13) 0.0000 0.0134(8) Uani d S 1 . .
O O6 0.3600(4) 0.00300(13) 0.5000 0.0119(7) Uani d S 1 . .
O O7 0.4321(4) 0.16637(13) 0.5000 0.0129(8) Uani d S 1 . .
O O8 0.6685(4) 0.21980(14) 0.5000 0.0122(7) Uani d S 1 . .
O O9 0.8152(4) 0.14674(13) 0.0000 0.0165(8) Uani d S 1 . .

loop_
_atom_site_aniso_label
_atom_site_aniso_U_11
_atom_site_aniso_U_22
_atom_site_aniso_U_33
_atom_site_aniso_U_12
_atom_site_aniso_U_13
_atom_site_aniso_U_23
Na1 0.0185(15) 0.0181(15) 0.0420(19) -0.0033(10) 0.000 0.000
Na2 0.017(3) 0.017(3) 0.035(3) -0.0042(19) 0.000 0.000
Na3 0.030(3) 0.013(2) 0.047(3) 0.0011(18) 0.000 0.000
Na4 0.027(6) 0.017(6) 0.037(7) -0.001(4) 0.000 0.000
Mn1 0.0092(4) 0.0085(3) 0.0047(4) -0.0003(3) 0.000 0.000
Mn2 0.0155(6) 0.0115(5) 0.0038(5) 0.0060(4) 0.000 0.000
Mn3 0.0113(4) 0.0118(4) 0.0044(4) -0.0007(3) 0.000 0.000
Mn4 0.0112(4) 0.0107(4) 0.0043(4) 0.0011(3) 0.000 0.000
Mn5 0.0099(4) 0.0113(4) 0.0046(4) 0.0017(3) 0.000 0.000
O1 0.0153(18) 0.0106(17) 0.0107(18) 0.0007(14) 0.000 0.000
O2 0.0108(17) 0.0081(16) 0.0046(16) -0.0003(13) 0.000 0.000
O3 0.0122(17) 0.0100(16) 0.0068(17) 0.0030(14) 0.000 0.000
O4 0.0142(18) 0.0122(17) 0.0048(17) 0.0011(14) 0.000 0.000
O5 0.0137(18) 0.0191(19) 0.0075(18) 0.0031(15) 0.000 0.000
O6 0.0088(17) 0.0208(19) 0.0060(17) 0.0024(14) 0.000 0.000
O7 0.0190(19) 0.0148(18) 0.0048(17) -0.0040(15) 0.000 0.000
O8 0.0071(16) 0.0217(18) 0.0078(17) 0.0007(14) 0.000 0.000
O9 0.029(2) 0.0169(18) 0.0040(17) -0.0099(16) 0.000 0.000

loop_
_atom_type_symbol
_atom_type_description
_atom_type_scat_dispersion_real
_atom_type_scat_dispersion_imag
_atom_type_scat_source
O O 0.0106 0.0060 'International Tables Vol C Tables 4.2.6.8 and 6.1.1.4'
Na Na 0.0362 0.0249 'International Tables Vol C Tables 4.2.6.8 and 6.1.1.4'
Mn Mn 0.3368 0.7283 'International Tables Vol C Tables 4.2.6.8 and 6.1.1.4'

loop_
_geom_angle_atom_site_label_1
_geom_angle_atom_site_label_2
_geom_angle_atom_site_label_3
_geom_angle_site_symmetry_1
_geom_angle_site_symmetry_3
_geom_angle
_geom_angle_publ_flag
Na1 Na1 Na1 1_556 1_554 180.00(19) ?
Na4 Na2 Na2 . 1_556 154.1(3) ?
Na4 Na2 Na2 1_556 1_556 25.9(3) ?
Na4 Na2 Na2 . 1_554 25.9(3) ?
Na4 Na2 Na2 1_556 1_554 154.1(3) ?
Na4 Na2 Na3 . 5_655 37.5(3) ?
Na4 Na2 Na3 1_556 5_655 90.8(4) ?
Na2 Na2 Na3 1_556 5_655 116.68(5) ?
Na2 Na2 Na3 1_554 5_655 63.32(5) ?
Mn4 Na2 Na3 . 5_655 121.46(15) ?
Na4 Na3 Na3 5_655 5 118.9(4) ?
Na4 Na3 Na3 5_655 1_554 90.0 ?
Na3 Na3 Na3 5 1_554 90.0 ?
Na4 Na3 Na3 5_655 1_556 90.0 ?
Na3 Na3 Na3 5 1_556 90.0 ?
Na2 Na4 Na2 1_554 . 128.2(7) ?
Na2 Na4 Na3 1_554 5_655 115.8(4) ?
Na2 Na4 Na3 . 5_655 115.8(4) ?
Na2 Na4 Na4 1_554 1_554 25.9(3) ?
Na2 Na4 Na4 . 1_554 154.1(4) ?
Na3 Na4 Na4 5_655 1_554 90.0 ?
O2 Mn1 O2 1_556 . 98.25(15) ?
O2 Mn1 O3 1_556 1_655 92.59(13) ?
O2 Mn1 O3 . 1_655 92.59(13) ?
O2 Mn1 O8 1_556 . 91.80(13) ?
O2 Mn1 O8 . . 91.80(13) ?
O3 Mn1 O8 1_655 . 173.29(15) ?
O2 Mn1 O9 1_556 . 176.48(15) ?
O2 Mn1 O9 . . 83.61(11) ?
O3 Mn1 O9 1_655 . 84.32(14) ?
O8 Mn1 O9 . . 91.13(15) ?
O2 Mn1 O9 1_556 1_556 83.61(11) ?
O2 Mn1 O9 . 1_556 176.48(15) ?
O3 Mn1 O9 1_655 1_556 84.32(14) ?
O8 Mn1 O9 . 1_556 91.13(15) ?
O9 Mn1 O9 . 1_556 94.38(16) ?
Mn1 Mn1 Mn1 1_556 1_554 180.00(8) ?
Mn1 Mn1 Mn5 1_556 1_655 118.457(15) ?
Mn1 Mn1 Mn5 1_554 1_655 61.543(15) ?
Mn1 Mn1 Mn5 1_556 1_656 61.543(15) ?
Mn1 Mn1 Mn5 1_554 1_656 118.457(15) ?
Mn5 Mn1 Mn5 1_655 1_656 56.91(3) ?
Mn1 Mn1 Mn3 1_556 . 115.889(15) ?
Mn1 Mn1 Mn3 1_554 . 64.111(15) ?
Mn5 Mn1 Mn3 1_655 . 102.94(3) ?
Mn5 Mn1 Mn3 1_656 . 129.79(3) ?
O6 Mn2 O6 5_656 1_554 180.0(3) ?
O6 Mn2 O6 5_656 5_655 95.83(15) ?
O6 Mn2 O6 1_554 5_655 84.17(15) ?
O6 Mn2 O6 5_656 . 84.17(15) ?
O6 Mn2 O6 1_554 . 95.83(15) ?
O6 Mn2 O6 5_655 . 180.0(3) ?
O6 Mn2 O4 5_656 5_655 87.59(13) ?
O6 Mn2 O4 1_554 5_655 92.41(13) ?
O6 Mn2 O4 5_655 5_655 87.59(13) ?
O6 Mn2 O4 . 5_655 92.41(13) ?
O6 Mn2 O4 5_656 . 92.41(13) ?
O6 Mn2 O4 1_554 . 87.59(13) ?
O6 Mn2 O4 5_655 . 92.41(13) ?
O6 Mn2 O4 . . 87.59(13) ?
O4 Mn2 O4 5_655 . 180.0(2) ?
Mn2 Mn2 Mn2 1_556 1_554 180.0 ?
Mn2 Mn2 Mn4 1_556 . 61.976(14) ?
Mn2 Mn2 Mn4 1_554 . 118.024(14) ?
Mn2 Mn2 Mn4 1_556 5_655 118.024(14) ?
Mn2 Mn2 Mn4 1_554 5_655 61.976(14) ?
Mn4 Mn2 Mn4 . 5_655 180.00(3) ?
O7 Mn3 O7 1_554 . 96.45(16) ?
O7 Mn3 O8 1_554 . 175.42(16) ?
O7 Mn3 O8 . . 84.49(11) ?
O7 Mn3 O8 1_554 1_554 84.49(11) ?
O7 Mn3 O8 . 1_554 175.42(16) ?
O8 Mn3 O8 . 1_554 94.23(16) ?
O7 Mn3 O2 1_554 7_565 93.05(12) ?
O7 Mn3 O2 . 7_565 93.05(12) ?
O8 Mn3 O2 . 7_565 91.37(13) ?
O8 Mn3 O2 1_554 7_565 91.37(13) ?
Mn3 Mn3 Mn3 1_556 1_554 180.0 ?
Mn3 Mn3 Mn1 1_556 . 64.111(15) ?
Mn3 Mn3 Mn1 1_554 . 115.889(15) ?
O7 Mn3 Mn1 1_554 1_554 98.70(10) ?
O7 Mn3 Mn1 . 1_554 143.37(11) ?
O8 Mn3 Mn1 . 1_554 78.08(9) ?
O8 Mn3 Mn1 1_554 1_554 32.17(10) ?
O2 Mn3 Mn1 7_565 1_554 119.09(8) ?
Mn3 Mn3 Mn1 1_556 1_554 115.889(15) ?
Mn3 Mn3 Mn1 1_554 1_554 64.111(15) ?
Mn1 Mn3 Mn1 . 1_554 51.78(3) ?
O5 Mn4 O5 . 1_556 96.85(17) ?
O5 Mn4 O4 . 1_556 173.07(15) ?
O5 Mn4 O4 1_556 1_556 84.14(12) ?
O5 Mn4 O4 . . 84.14(12) ?
O5 Mn4 O4 1_556 . 173.07(15) ?
O4 Mn4 O4 1_556 . 94.06(15) ?
O5 Mn4 O7 . . 95.72(12) ?
O5 Mn4 O7 1_556 . 95.72(12) ?
O4 Mn4 O7 1_556 . 91.00(12) ?
O4 Mn4 O7 . . 91.00(12) ?
O5 Mn4 O6 . . 95.24(12) ?
O5 Mn4 O6 1_556 . 95.24(12) ?
O4 Mn4 O6 1_556 . 77.83(12) ?
O4 Mn4 O6 . . 77.83(12) ?
O7 Mn4 O6 . . 163.45(13) ?
Mn4 Mn4 Mn4 1_556 1_554 180.00(6) ?
Mn4 Mn4 Mn2 1_556 . 118.024(14) ?
Mn4 Mn4 Mn2 1_554 . 61.976(14) ?
Mn4 Mn4 Mn2 1_556 1_556 61.976(14) ?
Mn4 Mn4 Mn2 1_554 1_556 118.024(14) ?
Mn2 Mn4 Mn2 . 1_556 56.05(3) ?
O1 Mn5 O1 1_454 1_455 98.05(16) ?
O1 Mn5 O5 1_454 . 96.21(13) ?
O1 Mn5 O5 1_455 . 96.21(13) ?
O1 Mn5 O3 1_454 . 173.99(14) ?
O1 Mn5 O3 1_455 . 84.15(11) ?
O5 Mn5 O3 . . 89.08(12) ?
O1 Mn5 O3 1_454 1_554 84.15(11) ?
O1 Mn5 O3 1_455 1_554 173.99(14) ?
O5 Mn5 O3 . 1_554 89.08(12) ?
O3 Mn5 O3 . 1_554 93.13(15) ?
O1 Mn5 O9 1_454 1_455 94.82(13) ?
O1 Mn5 O9 1_455 1_455 94.82(13) ?
O5 Mn5 O9 . 1_455 163.13(15) ?
O3 Mn5 O9 . 1_455 79.39(12) ?
O3 Mn5 O9 1_554 1_455 79.39(12) ?
Mn5 Mn5 Mn1 1_556 1_455 61.543(15) ?
Mn5 Mn5 Mn1 1_554 1_455 118.457(15) ?
Mn5 Mn5 Mn1 1_556 1_454 118.457(15) ?
Mn5 Mn5 Mn1 1_554 1_454 61.543(15) ?
Mn1 Mn5 Mn1 1_455 1_454 56.91(3) ?
Mn5 O1 Mn5 1_656 1_655 98.05(16) ?
Mn1 O2 Mn1 1_554 . 98.25(15) ?
Mn1 O2 Mn3 1_554 7_665 130.40(8) ?
Mn1 O2 Mn3 . 7_665 130.40(8) ?
Mn1 O3 Mn5 1_455 . 100.74(13) ?
Mn1 O3 Mn5 1_455 1_556 100.74(13) ?
Mn5 O3 Mn5 . 1_556 93.13(15) ?
Mn2 O4 Mn4 . 1_554 102.62(13) ?
Mn2 O4 Mn4 . . 102.62(13) ?
Mn4 O4 Mn4 1_554 . 94.06(15) ?
Mn4 O5 Mn4 . 1_554 96.85(17) ?
Mn4 O5 Mn5 . . 131.53(8) ?
Mn4 O5 Mn5 1_554 . 131.53(8) ?
Mn2 O6 Mn2 1_556 . 95.83(15) ?
Mn2 O6 Mn4 1_556 . 91.96(12) ?
Mn2 O6 Mn4 . . 91.96(12) ?
Mn3 O7 Mn3 1_556 . 96.45(16) ?
Mn3 O7 Mn4 1_556 . 122.50(11) ?
Mn3 O7 Mn4 . . 122.50(11) ?
Mn1 O8 Mn3 . . 115.20(14) ?
Mn1 O8 Mn3 . 1_556 115.20(14) ?
Mn3 O8 Mn3 . 1_556 94.23(16) ?
Mn1 O9 Mn1 . 1_554 94.38(16) ?
Mn1 O9 Mn5 . 1_655 95.54(14) ?
Mn1 O9 Mn5 1_554 1_655 95.54(14) ?

loop_
_geom_bond_atom_site_label_1
_geom_bond_atom_site_label_2
_geom_bond_site_symmetry_2
_geom_bond_distance
_geom_bond_publ_flag
Mn1 O2 . 1.866(2) y
Mn1 O8 . 1.902(4) y
Mn1 O9 . 1.924(2) y
Mn1 O2 1_556 1.866(2) y
Mn1 O3 1_655 1.902(3) y
Mn1 O9 1_556 1.924(2) ?
Mn1 Mn1 1_556 2.8223(11) ?
Mn1 Mn1 1_554 2.8223(11) ?
Mn1 Mn5 1_655 2.9615(11) ?
Mn1 Mn5 1_656 2.9615(11) ?
Mn1 Mn3 . 3.2319(14) ?
Mn2 O4 . 1.919(3) y
Mn2 O6 . 1.901(2) y
Mn2 O4 5_655 1.919(3) y
Mn2 O6 1_554 1.901(2) y
Mn2 O6 5_656 1.901(2) y
Mn2 O6 5_655 1.901(2) ?
Mn2 Mn2 1_556 2.8223(11) ?
Mn2 Mn2 1_554 2.8223(11) ?
Mn2 Mn4 . 3.0035(10) ?
Mn2 Mn4 5_655 3.0035(10) ?
Mn3 O7 . 1.892(2) y
Mn3 O8 . 1.926(2) y
Mn3 O2 7_565 2.146(3) y
Mn3 O7 1_554 1.892(2) ?
Mn3 O8 1_554 1.926(2) ?
Mn3 Mn3 1_556 2.8223(11) ?
Mn3 Mn3 1_554 2.8223(11) ?
Mn3 Mn1 1_554 3.2319(14) ?
Mn4 O4 . 1.928(2) y
Mn4 O5 . 1.886(2) y
Mn4 O6 . 2.261(4) y
Mn4 O7 . 2.133(3) y
Mn4 O5 1_556 1.886(2) ?
Mn4 O4 1_556 1.928(2) ?
Mn4 Mn4 1_556 2.8223(11) ?
Mn4 Mn4 1_554 2.8223(11) ?
Mn4 Mn2 1_556 3.0035(10) ?
Mn5 O3 . 1.943(2) y
Mn5 O5 . 1.937(4) y
Mn5 O1 1_454 1.869(2) y
Mn5 O1 1_455 1.869(2) y
Mn5 O3 1_554 1.943(2) ?
Mn5 O9 1_455 2.074(4) ?
Mn5 Mn5 1_556 2.8223(11) ?
Mn5 Mn5 1_554 2.8223(11) ?
Mn5 Mn1 1_455 2.9615(12) ?
Mn5 Mn1 1_454 2.9615(11) ?
Na1 O3 1_554 2.376(3) ?
Na1 O3 . 2.376(3) ?
Na1 O2 7_565 2.436(4) ?
Na1 O8 7_565 2.530(4) ?
Na1 O8 7_564 2.530(4) ?
Na1 O7 . 2.577(4) ?
Na1 O7 1_554 2.577(4) ?
Na1 O5 . 2.798(4) ?
Na1 O2 1_455 2.868(4) ?
Na1 Na1 1_556 2.8223(11) ?
Na1 Na1 1_554 2.8223(11) ?
Na2 Na4 . 1.569(5) ?
Na2 Na4 1_556 1.569(5) ?
Na2 O4 . 2.360(5) ?
Na2 O4 1_556 2.360(5) ?
Na2 O9 1_556 2.378(5) ?
Na2 O9 . 2.378(5) ?
Na2 O6 5_656 2.381(6) ?
Na2 O1 . 2.452(6) ?
Na2 Na2 1_556 2.8223(11) ?
Na2 Na2 1_554 2.8223(11) ?
Na2 Na3 5_655 3.143(6) ?
Na3 Na4 5_655 2.125(11) ?
Na3 Na3 5 2.251(9) ?
Na3 O1 5_655 2.480(4) ?
Na3 O1 5_656 2.480(4) ?
Na3 O1 1_455 2.570(5) ?
Na3 O1 1_454 2.570(5) ?
Na3 O6 . 2.572(5) ?
Na3 O6 1_554 2.572(5) ?
Na3 O5 . 2.591(6) ?
Na3 Na3 1_554 2.8223(11) ?
Na3 Na3 1_556 2.8223(11) ?
Na4 Na2 1_554 1.569(5) ?
Na4 Na3 5_655 2.125(11) ?
Na4 O4 . 2.236(11) ?
Na4 O9 . 2.314(10) ?
Na4 O6 5_655 2.415(8) ?
Na4 O6 5_656 2.415(8) ?
Na4 O1 . 2.493(9) ?
Na4 O1 1_554 2.493(9) ?
Na4 Na4 1_554 2.8223(11) ?
O1 Mn5 1_656 1.869(2) ?
O1 Mn5 1_655 1.869(2) ?
O1 Na3 5_655 2.480(4) ?
O1 Na3 5_656 2.480(4) ?
O1 Na4 1_556 2.493(9) ?
O1 Na3 1_655 2.570(5) ?
O1 Na3 1_656 2.570(5) ?
O2 Mn1 1_554 1.866(2) ?
O2 Mn3 7_665 2.146(3) ?
O2 Na1 7_665 2.436(4) ?
O2 Na1 1_655 2.868(4) ?
O3 Mn1 1_455 1.902(3) ?
O3 Mn5 1_556 1.943(2) ?
O3 Na1 1_556 2.376(3) ?
O4 Mn4 1_554 1.928(2) ?
O4 Na2 1_554 2.360(5) ?
O5 Mn4 1_554 1.886(2) ?
O6 Mn2 1_556 1.901(2) ?
O6 Na2 5_656 2.381(6) ?
O6 Na4 5_655 2.415(8) ?
O6 Na4 5_656 2.415(8) ?
O6 Na3 1_556 2.572(5) ?
O7 Mn3 1_556 1.892(2) ?
O7 Na1 1_556 2.577(4) ?
O8 Mn3 1_556 1.926(2) ?
O8 Na1 7_666 2.530(4) ?
O8 Na1 7_665 2.530(4) ?
O9 Mn1 1_554 1.924(2) ?
O9 Mn5 1_655 2.074(4) ?
O9 Na2 1_554 2.378(5) ?
